data_7241108
loop_
_publ_author_name
'Barbero, H\'ector'
'Meunier, Antoine'
'Kotturi, Kondalarao'
'Smith, Ashton'
'Kyritsakas, Nathalie'
'Killmeyer, Adam'
'Rabbani, Ramin'
'Nazimuddin, Md'
'Masson, Eric'

_publ_section_title
;
 Counterintuitive torsional barriers controlled by hydrogen bonding.
;
_journal_issue 36
_journal_name_full 'Physical chemistry chemical physics : PCCP'
_journal_page_first 20602
_journal_page_last 20611
_journal_paper_doi 10.1039/d0cp03285a
_journal_volume 22
_journal_year 2020
_chemical_formula_moiety 'C22 H26 N4 O4, C2 H2 Cl4'
_chemical_formula_sum 'C24 H28 Cl4 N4 O4'
_chemical_formula_weight 578.30
_space_group_crystal_system monoclinic
_space_group_IT_number 14
_space_group_name_Hall '-P 2ybc'
_space_group_name_H-M_alt 'P 1 21/c 1'
_atom_sites_solution_hydrogens geom
_audit_creation_method SHELXL-2014/6
_audit_update_record
;
2020-05-14 deposited with the CCDC.	2020-08-24 downloaded from the CCDC.
;
_cell_angle_alpha 90
_cell_angle_beta 104.008(2)
_cell_angle_gamma 90
_cell_formula_units_Z 4
_cell_length_a 9.8228(4)
_cell_length_b 15.9940(8)
_cell_length_c 18.5143(11)
_cell_measurement_reflns_used 2240
_cell_measurement_temperature 173(2)
_cell_measurement_theta_max 28.08
_cell_measurement_theta_min 2.60
_cell_volume 2822.2(2)
_computing_cell_refinement 'Bruker SAINT'
_computing_data_collection 'Bruker APEX2'
_computing_data_reduction 'Bruker SAINT'
_computing_molecular_graphics 'Bruker SHELXTL'
_computing_publication_material 'Bruker SHELXTL'
_computing_structure_refinement 'SHELXL-2014 (Sheldrick 2014)'
_computing_structure_solution 'SHELXS-97 (Sheldrick 2008)'
_diffrn_ambient_temperature 173(2)
_diffrn_measured_fraction_theta_full 0.965
_diffrn_measured_fraction_theta_max 0.809
_diffrn_measurement_device_type 'Bruker APEX-II CCD'
_diffrn_measurement_method '\f and \w scans'
_diffrn_radiation_type MoK\a
_diffrn_radiation_wavelength 0.71073
_diffrn_reflns_av_R_equivalents 0.0362
_diffrn_reflns_av_unetI/netI 0.0328
_diffrn_reflns_Laue_measured_fraction_full 0.965
_diffrn_reflns_Laue_measured_fraction_max 0.809
_diffrn_reflns_limit_h_max 9
_diffrn_reflns_limit_h_min -11
_diffrn_reflns_limit_k_max 21
_diffrn_reflns_limit_k_min -20
_diffrn_reflns_limit_l_max 18
_diffrn_reflns_limit_l_min -23
_diffrn_reflns_number 15222
_diffrn_reflns_point_group_measured_fraction_full 0.965
_diffrn_reflns_point_group_measured_fraction_max 0.809
_diffrn_reflns_theta_full 25.242
_diffrn_reflns_theta_max 28.809
_diffrn_reflns_theta_min 2.267
_exptl_absorpt_coefficient_mu 0.456
_exptl_absorpt_correction_T_max 0.968
_exptl_absorpt_correction_T_min 0.950
_exptl_absorpt_correction_type multi-scan
_exptl_absorpt_process_details sadabs
_exptl_crystal_colour colorless
_exptl_crystal_density_diffrn 1.361
_exptl_crystal_density_meas ?
_exptl_crystal_description prism
_exptl_crystal_F_000 1200
_exptl_crystal_recrystallization_method 'Re-crystallisation from solvent: 1,1,2,2-Tetrachloroethane'
_exptl_crystal_size_max 0.110
_exptl_crystal_size_mid 0.090
_exptl_crystal_size_min 0.090
_refine_diff_density_max 1.352
_refine_diff_density_min -0.709
_refine_diff_density_rms 0.064
_refine_ls_extinction_method none
_refine_ls_goodness_of_fit_ref 1.000
_refine_ls_hydrogen_treatment constr
_refine_ls_matrix_type full
_refine_ls_number_parameters 329
_refine_ls_number_reflns 5967
_refine_ls_number_restraints 0
_refine_ls_restrained_S_all 1.000
_refine_ls_R_factor_all 0.0624
_refine_ls_R_factor_gt 0.0529
_refine_ls_shift/su_max 0.000
_refine_ls_shift/su_mean 0.000
_refine_ls_structure_factor_coef Fsqd
_refine_ls_weighting_details 'w=1/[\s^2^(Fo^2^)+(0.0898P)^2^+2.8186P] where P=(Fo^2^+2Fc^2^)/3'
_refine_ls_weighting_scheme calc
_refine_ls_wR_factor_gt 0.1511
_refine_ls_wR_factor_ref 0.1624
_reflns_Friedel_coverage 0.000
_reflns_number_gt 5011
_reflns_number_total 5967
_reflns_threshold_expression 'I > 2\s(I)'
_cod_data_source_file d0cp03285a2.cif
_cod_data_source_block e4622a_a
_cod_depositor_comments
;
The following automatic conversions were performed:

data item '_exptl_crystal_density_meas' value 'none' was changed to
'?' -- the value is perceived as not measured.

Automatic conversion script
Id: cif_fix_values 7556 2019-12-06 15:28:31Z antanas 

 Adding full bibliography for 7241108--7241109.cif.
;
_cod_original_sg_symbol_H-M 'P 21/c'
_cod_database_code 7241108
_shelx_space_group_comment
;
The symmetry employed for this shelxl refinement is uniquely defined
by the following loop, which should always be used as a source of
symmetry information in preference to the above space-group names.
They are only intended as comments.
;
_shelx_estimated_absorpt_t_min 0.952
_shelx_estimated_absorpt_t_max 0.960
_shelxl_version_number 2014/6

loop_
_space_group_symop_operation_xyz
'x, y, z'
'-x, y+1/2, -z+1/2'
'-x, -y, -z'
'x, -y-1/2, z-1/2'

loop_
_atom_site_label
_atom_site_type_symbol
_atom_site_fract_x
_atom_site_fract_y
_atom_site_fract_z
_atom_site_U_iso_or_equiv
_atom_site_adp_type
_atom_site_occupancy
_atom_site_site_symmetry_order
_atom_site_calc_flag
_atom_site_refinement_flags_posn
_atom_site_refinement_flags_adp
_atom_site_refinement_flags_occupancy
_atom_site_disorder_assembly
_atom_site_disorder_group
C1 C 0.7925(2) 0.49821(13) 0.72255(13) 0.0308(5) Uani 1 1 d . . . . .
H1 H 0.7615 0.4393 0.7271 0.037 Uiso 1 1 calc R U . . .
C2 C 0.9298(3) 0.5131(3) 0.78027(17) 0.0599(9) Uani 1 1 d . . . . .
H2A H 0.9569 0.5719 0.7791 0.090 Uiso 1 1 calc R U . . .
H2B H 1.0033 0.4776 0.7690 0.090 Uiso 1 1 calc R U . . .
H2C H 0.9175 0.4992 0.8299 0.090 Uiso 1 1 calc R U . . .
C3 C 0.8120(3) 0.51161(19) 0.64442(15) 0.0459(6) Uani 1 1 d . . . . .
H3A H 0.7225 0.5026 0.6081 0.069 Uiso 1 1 calc R U . . .
H3B H 0.8819 0.4720 0.6350 0.069 Uiso 1 1 calc R U . . .
H3C H 0.8443 0.5689 0.6398 0.069 Uiso 1 1 calc R U . . .
C4 C 0.6815(2) 0.55705(12) 0.73698(12) 0.0265(4) Uani 1 1 d . . . . .
O1 O 0.6644(2) 0.62802(10) 0.71087(11) 0.0419(4) Uani 1 1 d . . . . .
N1 N 0.6054(2) 0.52707(11) 0.78256(11) 0.0293(4) Uani 1 1 d . . . . .
H1A H 0.6196 0.4761 0.8007 0.035 Uiso 1 1 calc R U . . .
N2 N 0.5041(2) 0.57781(10) 0.80044(11) 0.0280(4) Uani 1 1 d . . . . .
H2 H 0.5286 0.6259 0.8229 0.034 Uiso 1 1 calc R U . . .
C5 C 0.3701(2) 0.55450(12) 0.78392(11) 0.0237(4) Uani 1 1 d . . . . .
O2 O 0.32810(18) 0.48452(9) 0.76061(10) 0.0350(4) Uani 1 1 d . . . . .
C6 C 0.2718(2) 0.62187(12) 0.79616(11) 0.0238(4) Uani 1 1 d . . . . .
C7 C 0.2090(2) 0.67377(12) 0.73622(12) 0.0249(4) Uani 1 1 d . . . . .
C8 C 0.1196(3) 0.73708(15) 0.74839(15) 0.0383(6) Uani 1 1 d . . . . .
H8 H 0.0776 0.7736 0.7088 0.046 Uiso 1 1 calc R U . . .
C9 C 0.0912(3) 0.74739(17) 0.81768(16) 0.0472(7) Uani 1 1 d . . . . .
H9 H 0.0295 0.7905 0.8251 0.057 Uiso 1 1 calc R U . . .
C10 C 0.1523(3) 0.69525(16) 0.87608(15) 0.0417(6) Uani 1 1 d . . . . .
H10 H 0.1312 0.7020 0.9232 0.050 Uiso 1 1 calc R U . . .
C11 C 0.2446(3) 0.63298(14) 0.86587(13) 0.0327(5) Uani 1 1 d . . . . .
H11 H 0.2889 0.5982 0.9063 0.039 Uiso 1 1 calc R U . . .
C12 C 0.2322(2) 0.66199(12) 0.65991(11) 0.0228(4) Uani 1 1 d . . . . .
C13 C 0.3111(2) 0.71929(12) 0.62981(11) 0.0231(4) Uani 1 1 d . . . . .
C14 C 0.3239(3) 0.71098(14) 0.55698(12) 0.0314(5) Uani 1 1 d . . . . .
H14 H 0.3774 0.7504 0.5371 0.038 Uiso 1 1 calc R U . . .
C15 C 0.2586(3) 0.64509(14) 0.51333(12) 0.0337(5) Uani 1 1 d . . . . .
H15 H 0.2670 0.6394 0.4635 0.040 Uiso 1 1 calc R U . . .
C16 C 0.1813(3) 0.58765(14) 0.54268(13) 0.0314(5) Uani 1 1 d . . . . .
H16 H 0.1368 0.5424 0.5129 0.038 Uiso 1 1 calc R U . . .
C17 C 0.1684(2) 0.59570(13) 0.61537(12) 0.0284(5) Uani 1 1 d . . . . .
H17 H 0.1156 0.5557 0.6350 0.034 Uiso 1 1 calc R U . . .
C18 C 0.3821(2) 0.79085(12) 0.67666(11) 0.0245(4) Uani 1 1 d . . . . .
O3 O 0.33247(18) 0.86149(9) 0.67092(10) 0.0367(4) Uani 1 1 d . . . . .
N3 N 0.5018(2) 0.76861(10) 0.72421(10) 0.0282(4) Uani 1 1 d . . . . .
H3 H 0.5347 0.7176 0.7231 0.034 Uiso 1 1 calc R U . . .
N4 N 0.5746(2) 0.82643(11) 0.77559(10) 0.0314(4) Uani 1 1 d . . . . .
H4 H 0.5912 0.8771 0.7612 0.038 Uiso 1 1 calc R U . . .
C19 C 0.6191(2) 0.80394(13) 0.84738(12) 0.0291(5) Uani 1 1 d . . . . .
O4 O 0.6043(2) 0.73289(10) 0.86988(9) 0.0408(4) Uani 1 1 d . . . . .
C20 C 0.6861(2) 0.87431(13) 0.89878(12) 0.0310(5) Uani 1 1 d . . . . .
H20 H 0.7000 0.9236 0.8681 0.037 Uiso 1 1 calc R U . . .
C21 C 0.5873(4) 0.8978(3) 0.9458(3) 0.0916(16) Uani 1 1 d . . . . .
H21A H 0.4949 0.9107 0.9136 0.137 Uiso 1 1 calc R U . . .
H21B H 0.6237 0.9470 0.9759 0.137 Uiso 1 1 calc R U . . .
H21C H 0.5788 0.8511 0.9786 0.137 Uiso 1 1 calc R U . . .
C22 C 0.8262(4) 0.8483(2) 0.9475(2) 0.0692(11) Uani 1 1 d . . . . .
H22A H 0.8137 0.7988 0.9764 0.104 Uiso 1 1 calc R U . . .
H22B H 0.8649 0.8940 0.9815 0.104 Uiso 1 1 calc R U . . .
H22C H 0.8908 0.8351 0.9162 0.104 Uiso 1 1 calc R U . . .
Cl1 Cl 0.75653(9) 0.78137(5) 0.62920(5) 0.0568(2) Uani 1 1 d . . . . .
Cl2 Cl 0.55815(7) 0.91026(4) 0.55484(5) 0.0512(2) Uani 1 1 d . . . . .
C23 C 0.7442(4) 0.8822(2) 0.58564(18) 0.0626(9) Uani 1 1 d . . . . .
H23 H 0.7959 0.9249 0.6214 0.075 Uiso 1 1 calc R U . . .
C24 C 0.7990(5) 0.8795(2) 0.51906(19) 0.0688(10) Uani 1 1 d . . . . .
H24 H 0.7470 0.8365 0.4838 0.083 Uiso 1 1 calc R U . . .
Cl3 Cl 0.78293(10) 0.97826(5) 0.47467(4) 0.0605(2) Uani 1 1 d . . . . .
Cl4 Cl 0.98262(8) 0.84907(5) 0.55083(5) 0.0589(2) Uani 1 1 d . . . . .

loop_
_atom_site_aniso_label
_atom_site_aniso_U_11
_atom_site_aniso_U_22
_atom_site_aniso_U_33
_atom_site_aniso_U_23
_atom_site_aniso_U_13
_atom_site_aniso_U_12
C1 0.0313(13) 0.0213(9) 0.0434(13) 0.0030(9) 0.0159(10) 0.0009(8)
C2 0.0413(18) 0.093(3) 0.0430(16) 0.0015(16) 0.0054(13) 0.0230(16)
C3 0.0448(17) 0.0555(16) 0.0404(14) -0.0065(12) 0.0165(12) 0.0023(12)
C4 0.0281(12) 0.0201(9) 0.0316(11) 0.0026(8) 0.0078(8) -0.0003(7)
O1 0.0544(11) 0.0248(8) 0.0544(11) 0.0160(7) 0.0285(9) 0.0091(7)
N1 0.0318(11) 0.0176(8) 0.0427(11) 0.0060(7) 0.0170(8) 0.0032(7)
N2 0.0321(11) 0.0164(7) 0.0382(10) -0.0029(7) 0.0139(8) -0.0003(7)
C5 0.0325(12) 0.0187(9) 0.0200(9) 0.0020(7) 0.0065(8) 0.0002(7)
O2 0.0365(10) 0.0206(7) 0.0443(9) -0.0084(6) 0.0027(7) -0.0003(6)
C6 0.0276(11) 0.0188(8) 0.0270(10) -0.0029(7) 0.0103(8) -0.0036(7)
C7 0.0260(11) 0.0224(9) 0.0284(10) -0.0013(8) 0.0107(8) -0.0003(7)
C8 0.0426(15) 0.0339(12) 0.0415(13) 0.0035(10) 0.0162(11) 0.0133(10)
C9 0.0575(18) 0.0408(14) 0.0515(16) -0.0045(12) 0.0294(13) 0.0177(12)
C10 0.0548(17) 0.0408(13) 0.0376(13) -0.0091(10) 0.0268(12) 0.0007(11)
C11 0.0428(14) 0.0300(11) 0.0280(11) -0.0025(8) 0.0137(9) -0.0028(9)
C12 0.0236(11) 0.0198(9) 0.0250(10) 0.0003(7) 0.0057(7) 0.0035(7)
C13 0.0277(11) 0.0181(8) 0.0235(9) -0.0008(7) 0.0062(8) 0.0006(7)
C14 0.0436(14) 0.0261(10) 0.0269(11) 0.0005(8) 0.0130(9) -0.0056(9)
C15 0.0459(14) 0.0305(11) 0.0237(10) -0.0046(8) 0.0066(9) -0.0004(9)
C16 0.0349(13) 0.0258(10) 0.0297(11) -0.0062(8) 0.0004(9) -0.0023(8)
C17 0.0270(12) 0.0240(10) 0.0336(11) 0.0001(8) 0.0060(9) -0.0047(8)
C18 0.0316(12) 0.0182(8) 0.0264(10) -0.0020(7) 0.0122(8) -0.0030(7)
O3 0.0392(10) 0.0192(7) 0.0503(10) -0.0066(7) 0.0078(8) 0.0023(6)
N3 0.0389(11) 0.0168(7) 0.0264(9) -0.0053(6) 0.0029(7) -0.0035(7)
N4 0.0456(12) 0.0181(8) 0.0269(9) -0.0020(7) 0.0015(8) -0.0097(7)
C19 0.0370(13) 0.0213(9) 0.0277(10) -0.0012(8) 0.0053(9) -0.0050(8)
O4 0.0655(12) 0.0220(7) 0.0313(9) 0.0027(6) 0.0047(8) -0.0117(7)
C20 0.0375(13) 0.0228(10) 0.0293(11) -0.0017(8) 0.0016(9) -0.0042(8)
C21 0.069(3) 0.102(3) 0.113(3) -0.078(3) 0.039(2) -0.026(2)
C22 0.0489(19) 0.0437(16) 0.096(3) -0.0188(16) -0.0197(18) 0.0009(13)
Cl1 0.0600(5) 0.0540(4) 0.0620(5) 0.0261(3) 0.0254(4) 0.0035(3)
Cl2 0.0404(4) 0.0472(4) 0.0681(5) 0.0120(3) 0.0175(3) 0.0057(3)
C23 0.095(3) 0.0471(16) 0.0460(16) 0.0022(13) 0.0171(17) -0.0159(17)
C24 0.111(3) 0.0482(17) 0.0480(18) 0.0027(14) 0.0209(19) -0.0069(18)
Cl3 0.0952(7) 0.0457(4) 0.0471(4) 0.0122(3) 0.0297(4) -0.0030(4)
Cl4 0.0406(4) 0.0678(5) 0.0730(5) -0.0011(4) 0.0232(4) -0.0015(3)

loop_
_atom_type_symbol
_atom_type_description
_atom_type_scat_dispersion_real
_atom_type_scat_dispersion_imag
_atom_type_scat_source
C C 0.0033 0.0016 'International Tables Vol C Tables 4.2.6.8 and 6.1.1.4'
H H 0.0000 0.0000 'International Tables Vol C Tables 4.2.6.8 and 6.1.1.4'
N N 0.0061 0.0033 'International Tables Vol C Tables 4.2.6.8 and 6.1.1.4'
O O 0.0106 0.0060 'International Tables Vol C Tables 4.2.6.8 and 6.1.1.4'
Cl Cl 0.1484 0.1585 'International Tables Vol C Tables 4.2.6.8 and 6.1.1.4'

loop_
_geom_angle_atom_site_label_1
_geom_angle_atom_site_label_2
_geom_angle_atom_site_label_3
_geom_angle
_geom_angle_site_symmetry_1
_geom_angle_site_symmetry_3
_geom_angle_publ_flag
C4 C1 C3 110.06(19) . . ?
C4 C1 C2 109.4(2) . . ?
C3 C1 C2 110.6(2) . . ?
C4 C1 H1 108.9 . . ?
C3 C1 H1 108.9 . . ?
C2 C1 H1 108.9 . . ?
C1 C2 H2A 109.5 . . ?
C1 C2 H2B 109.5 . . ?
H2A C2 H2B 109.5 . . ?
C1 C2 H2C 109.5 . . ?
H2A C2 H2C 109.5 . . ?
H2B C2 H2C 109.5 . . ?
C1 C3 H3A 109.5 . . ?
C1 C3 H3B 109.5 . . ?
H3A C3 H3B 109.5 . . ?
C1 C3 H3C 109.5 . . ?
H3A C3 H3C 109.5 . . ?
H3B C3 H3C 109.5 . . ?
O1 C4 N1 122.2(2) . . ?
O1 C4 C1 122.7(2) . . ?
N1 C4 C1 115.04(17) . . ?
C4 N1 N2 118.82(17) . . ?
C4 N1 H1A 120.6 . . ?
N2 N1 H1A 120.6 . . ?
C5 N2 N1 120.59(17) . . ?
C5 N2 H2 119.7 . . ?
N1 N2 H2 119.7 . . ?
O2 C5 N2 124.2(2) . . ?
O2 C5 C6 122.1(2) . . ?
N2 C5 C6 113.65(17) . . ?
C11 C6 C7 120.8(2) . . ?
C11 C6 C5 120.47(19) . . ?
C7 C6 C5 118.77(18) . . ?
C8 C7 C6 118.4(2) . . ?
C8 C7 C12 119.34(19) . . ?
C6 C7 C12 122.25(18) . . ?
C9 C8 C7 120.7(2) . . ?
C9 C8 H8 119.6 . . ?
C7 C8 H8 119.6 . . ?
C10 C9 C8 120.4(2) . . ?
C10 C9 H9 119.8 . . ?
C8 C9 H9 119.8 . . ?
C9 C10 C11 120.0(2) . . ?
C9 C10 H10 120.0 . . ?
C11 C10 H10 120.0 . . ?
C10 C11 C6 119.7(2) . . ?
C10 C11 H11 120.1 . . ?
C6 C11 H11 120.1 . . ?
C17 C12 C13 118.35(19) . . ?
C17 C12 C7 120.29(19) . . ?
C13 C12 C7 121.26(18) . . ?
C14 C13 C12 120.81(19) . . ?
C14 C13 C18 119.62(18) . . ?
C12 C13 C18 119.57(18) . . ?
C15 C14 C13 120.0(2) . . ?
C15 C14 H14 120.0 . . ?
C13 C14 H14 120.0 . . ?
C16 C15 C14 119.7(2) . . ?
C16 C15 H15 120.1 . . ?
C14 C15 H15 120.1 . . ?
C15 C16 C17 120.4(2) . . ?
C15 C16 H16 119.8 . . ?
C17 C16 H16 119.8 . . ?
C16 C17 C12 120.7(2) . . ?
C16 C17 H17 119.7 . . ?
C12 C17 H17 119.7 . . ?
O3 C18 N3 124.85(19) . . ?
O3 C18 C13 122.2(2) . . ?
N3 C18 C13 112.92(17) . . ?
C18 N3 N4 119.85(17) . . ?
C18 N3 H3 120.1 . . ?
N4 N3 H3 120.1 . . ?
C19 N4 N3 119.19(17) . . ?
C19 N4 H4 120.4 . . ?
N3 N4 H4 120.4 . . ?
O4 C19 N4 123.0(2) . . ?
O4 C19 C20 122.8(2) . . ?
N4 C19 C20 114.18(18) . . ?
C21 C20 C22 110.3(3) . . ?
C21 C20 C19 107.8(2) . . ?
C22 C20 C19 111.4(2) . . ?
C21 C20 H20 109.1 . . ?
C22 C20 H20 109.1 . . ?
C19 C20 H20 109.1 . . ?
C20 C21 H21A 109.5 . . ?
C20 C21 H21B 109.5 . . ?
H21A C21 H21B 109.5 . . ?
C20 C21 H21C 109.5 . . ?
H21A C21 H21C 109.5 . . ?
H21B C21 H21C 109.5 . . ?
C20 C22 H22A 109.5 . . ?
C20 C22 H22B 109.5 . . ?
H22A C22 H22B 109.5 . . ?
C20 C22 H22C 109.5 . . ?
H22A C22 H22C 109.5 . . ?
H22B C22 H22C 109.5 . . ?
C24 C23 Cl1 110.7(3) . . ?
C24 C23 Cl2 106.8(3) . . ?
Cl1 C23 Cl2 108.29(19) . . ?
C24 C23 H23 110.3 . . ?
Cl1 C23 H23 110.3 . . ?
Cl2 C23 H23 110.3 . . ?
C23 C24 Cl3 110.8(3) . . ?
C23 C24 Cl4 105.9(3) . . ?
Cl3 C24 Cl4 111.0(2) . . ?
C23 C24 H24 109.7 . . ?
Cl3 C24 H24 109.7 . . ?
Cl4 C24 H24 109.7 . . ?

loop_
_geom_bond_atom_site_label_1
_geom_bond_atom_site_label_2
_geom_bond_distance
_geom_bond_site_symmetry_2
_geom_bond_publ_flag
C1 C4 1.512(3) . ?
C1 C3 1.520(3) . ?
C1 C2 1.523(4) . ?
C1 H1 1.0000 . ?
C2 H2A 0.9800 . ?
C2 H2B 0.9800 . ?
C2 H2C 0.9800 . ?
C3 H3A 0.9800 . ?
C3 H3B 0.9800 . ?
C3 H3C 0.9800 . ?
C4 O1 1.229(3) . ?
C4 N1 1.344(3) . ?
N1 N2 1.384(3) . ?
N1 H1A 0.8800 . ?
N2 C5 1.331(3) . ?
N2 H2 0.8800 . ?
C5 O2 1.234(2) . ?
C5 C6 1.500(3) . ?
C6 C11 1.391(3) . ?
C6 C7 1.404(3) . ?
C7 C8 1.394(3) . ?
C7 C12 1.496(3) . ?
C8 C9 1.387(4) . ?
C8 H8 0.9500 . ?
C9 C10 1.382(4) . ?
C9 H9 0.9500 . ?
C10 C11 1.390(3) . ?
C10 H10 0.9500 . ?
C11 H11 0.9500 . ?
C12 C17 1.395(3) . ?
C12 C13 1.400(3) . ?
C13 C14 1.391(3) . ?
C13 C18 1.502(3) . ?
C14 C15 1.387(3) . ?
C14 H14 0.9500 . ?
C15 C16 1.384(3) . ?
C15 H15 0.9500 . ?
C16 C17 1.388(3) . ?
C16 H16 0.9500 . ?
C17 H17 0.9500 . ?
C18 O3 1.225(3) . ?
C18 N3 1.335(3) . ?
N3 N4 1.394(2) . ?
N3 H3 0.8800 . ?
N4 C19 1.344(3) . ?
N4 H4 0.8800 . ?
C19 O4 1.231(3) . ?
C19 C20 1.518(3) . ?
C20 C21 1.500(4) . ?
C20 C22 1.509(4) . ?
C20 H20 1.0000 . ?
C21 H21A 0.9800 . ?
C21 H21B 0.9800 . ?
C21 H21C 0.9800 . ?
C22 H22A 0.9800 . ?
C22 H22B 0.9800 . ?
C22 H22C 0.9800 . ?
Cl1 C23 1.794(3) . ?
Cl2 C23 1.833(4) . ?
C23 C24 1.461(5) . ?
C23 H23 1.0000 . ?
C24 Cl3 1.770(3) . ?
C24 Cl4 1.822(5) . ?
C24 H24 1.0000 . ?
